data_4500171
loop_
_publ_author_name
'Dey, Chandan'
'Das, Raja'
'Pachfule, Pradip'
'Poddar, Pankaj'
'Banerjee, Rahul'

_publ_contact_author
;

Dr. Rahul Banerjee

Scientist
Physical/Materials Chemistry Division  
National Chemical Laboratory
Dr. Homi Bhaba Road
Pune 411008, India


;
_publ_section_title
;
 Structural and Selective Gas Adsorption Studies of Polyoxometalate and
 Tris(ethylenediamine) Cobalt(III) Based Ionic Crystals
;
_journal_issue 1
_journal_name_full 'Crystal Growth &amp; Design'
_journal_page_first 139
_journal_paper_doi 10.1021/cg101201b
_journal_volume 11
_journal_year 2011
_chemical_formula_moiety 'C6 H24 Co N6, Mo8 O26, 4(C3 H7 N O), 2(H2O), Cl, H'
_chemical_formula_sum 'C18 H57 Cl Co Mo8 N10 O32'
_chemical_formula_weight 1787.64
_chemical_name_common CoMo8-DMF
_chemical_name_systematic
; 
 ? 
;
_space_group_IT_number 2
_symmetry_cell_setting triclinic
_symmetry_space_group_name_Hall '-P 1'
_symmetry_space_group_name_H-M 'P -1'
_atom_sites_solution_hydrogens geom
_atom_sites_solution_primary direct
_atom_sites_solution_secondary difmap
_audit_creation_method SHELXL-97
_cell_angle_alpha 81.068(6)
_cell_angle_beta 86.281(6)
_cell_angle_gamma 84.809(7)
_cell_formula_units_Z 2
_cell_length_a 10.198(4)
_cell_length_b 12.330(5)
_cell_length_c 19.818(8)
_cell_measurement_reflns_used 6068
_cell_measurement_temperature 100(2)
_cell_measurement_theta_max 28.20
_cell_measurement_theta_min 2.21
_cell_volume 2448.4(17)
_computing_cell_refinement 'Bruker SMART'
_computing_data_collection 'Bruker SMART'
_computing_data_reduction 'Bruker SAINT'
_computing_molecular_graphics 'Bruker SHELXTL'
_computing_publication_material 'Bruker SHELXTL'
_computing_structure_refinement 'Bruker SHELXTL'
_computing_structure_solution 'Bruker SHELXTL'
_diffrn_ambient_temperature 100(2)
_diffrn_measured_fraction_theta_full 0.933
_diffrn_measured_fraction_theta_max 0.933
_diffrn_measurement_device_type 'CCD area detector'
_diffrn_measurement_method 'phi and omega scans'
_diffrn_radiation_monochromator graphite
_diffrn_radiation_source 'fine-focus sealed tube'
_diffrn_radiation_type MoK\a
_diffrn_radiation_wavelength 0.71073
_diffrn_reflns_av_R_equivalents 0.0197
_diffrn_reflns_av_sigmaI/netI 0.0261
_diffrn_reflns_limit_h_max 12
_diffrn_reflns_limit_h_min -12
_diffrn_reflns_limit_k_max 15
_diffrn_reflns_limit_k_min -15
_diffrn_reflns_limit_l_max 24
_diffrn_reflns_limit_l_min -24
_diffrn_reflns_number 21907
_diffrn_reflns_theta_full 26.02
_diffrn_reflns_theta_max 26.02
_diffrn_reflns_theta_min 1.04
_exptl_absorpt_coefficient_mu 2.464
_exptl_absorpt_correction_T_max 0.9653
_exptl_absorpt_correction_T_min 0.9486
_exptl_absorpt_correction_type multi-scan
_exptl_absorpt_process_details 'Blessing, Acta Cryst. (1995) A51 33-58'
_exptl_crystal_colour yellow
_exptl_crystal_density_diffrn 2.425
_exptl_crystal_density_method 'not measured'
_exptl_crystal_description niddle
_exptl_crystal_F_000 1742
_exptl_crystal_size_max 0.20
_exptl_crystal_size_mid 0.12
_exptl_crystal_size_min 0.10
_refine_diff_density_max 1.308
_refine_diff_density_min -1.951
_refine_diff_density_rms 0.222
_refine_ls_extinction_method none
_refine_ls_goodness_of_fit_ref 1.069
_refine_ls_hydrogen_treatment constr
_refine_ls_matrix_type full
_refine_ls_number_parameters 640
_refine_ls_number_reflns 9002
_refine_ls_number_restraints 5
_refine_ls_restrained_S_all 1.098
_refine_ls_R_factor_all 0.0413
_refine_ls_R_factor_gt 0.0335
_refine_ls_shift/su_max 0.014
_refine_ls_shift/su_mean 0.001
_refine_ls_structure_factor_coef Fsqd
_refine_ls_weighting_details 'calc w=1/[\s^2^(Fo^2^)+(0.0682P)^2^+17.2049P] where P=(Fo^2^+2Fc^2^)/3'
_refine_ls_weighting_scheme calc
_refine_ls_wR_factor_gt 0.0944
_refine_ls_wR_factor_ref 0.1231
_reflns_number_gt 7947
_reflns_number_total 9002
_reflns_threshold_expression >2sigma(I)
_cod_data_source_file cg101201b_si_001.cif
_cod_data_source_block CoMo8-DMF
_cod_depositor_comments
;
The following automatic conversions were performed:

'_symmetry_cell_setting' value 'Triclinic' changed to 'triclinic'
according to /home/saulius/struct/CIF-dictionaries/cif_core.dic
dictionary named 'cif_core.dic' version 2.4.1 from 2010-06-29.

Automatic conversion script
Id: cif_fix_values 1715 2011-07-08 13:25:40Z adriana 
;
_cod_original_cell_volume 2448.3(17)
_cod_original_sg_symbol_H-M P-1
_cod_original_formula_sum 'C18 H57 Cl Co Mo8 N10 O32 '
_cod_database_code 4500171

loop_
_symmetry_equiv_pos_as_xyz
'x, y, z'
'-x, -y, -z'

loop_
_atom_site_label
_atom_site_type_symbol
_atom_site_fract_x
_atom_site_fract_y
_atom_site_fract_z
_atom_site_U_iso_or_equiv
_atom_site_adp_type
_atom_site_occupancy
_atom_site_symmetry_multiplicity
_atom_site_calc_flag
_atom_site_refinement_flags
C1 C 0.2413(6) 0.4869(6) 0.7323(3) 0.0149(13) Uani 1 1 d .
H1A H 0.2224 0.5404 0.6907 0.018 Uiso 1 1 calc R
H1B H 0.1568 0.4628 0.7544 0.018 Uiso 1 1 calc R
C2 C 0.3283(6) 0.3904(5) 0.7144(3) 0.0163(13) Uani 1 1 d .
H2A H 0.3346 0.3316 0.7545 0.020 Uiso 1 1 calc R
H2B H 0.2919 0.3604 0.6767 0.020 Uiso 1 1 calc R
C3 C 0.6982(6) 0.3913(6) 0.8066(3) 0.0193(14) Uani 1 1 d .
H3A H 0.7008 0.3323 0.7777 0.023 Uiso 1 1 calc R
H3B H 0.7410 0.3610 0.8497 0.023 Uiso 1 1 calc R
C4 C 0.7679(6) 0.4875(6) 0.7695(3) 0.0164(13) Uani 1 1 d .
H4A H 0.7769 0.5417 0.8006 0.020 Uiso 1 1 calc R
H4B H 0.8569 0.4624 0.7522 0.020 Uiso 1 1 calc R
C5 C 0.4279(6) 0.7693(6) 0.6953(3) 0.0207(14) Uani 1 1 d .
H5A H 0.3387 0.7768 0.7179 0.025 Uiso 1 1 calc R
H5B H 0.4356 0.8307 0.6571 0.025 Uiso 1 1 calc R
C6 C 0.5318(6) 0.7708(6) 0.7458(3) 0.0187(13) Uani 1 1 d .
H6A H 0.6200 0.7749 0.7220 0.022 Uiso 1 1 calc R
H6B H 0.5134 0.8352 0.7702 0.022 Uiso 1 1 calc R
C10 C 0.2614(8) 0.1272(7) 0.9581(5) 0.0362(19) Uani 1 1 d .
H10A H 0.2430 0.1525 0.9100 0.054 Uiso 1 1 calc R
H10B H 0.1912 0.1580 0.9875 0.054 Uiso 1 1 calc R
H10C H 0.2653 0.0466 0.9672 0.054 Uiso 1 1 calc R
C11 C 0.4158(8) 0.1485(7) 1.0447(4) 0.0366(19) Uani 1 1 d .
H11A H 0.4974 0.1824 1.0493 0.055 Uiso 1 1 calc R
H11B H 0.4270 0.0697 1.0625 0.055 Uiso 1 1 calc R
H11C H 0.3434 0.1835 1.0708 0.055 Uiso 1 1 calc R
C12 C 0.4680(8) 0.2103(7) 0.9249(4) 0.0321(17) Uani 1 1 d .
H12 H 0.5456 0.2356 0.9390 0.038 Uiso 1 1 calc R
C13 C 0.7954(8) 0.1056(7) 0.7884(4) 0.0366(19) Uani 1 1 d .
H13 H 0.7900 0.1516 0.7454 0.044 Uiso 1 1 calc R
C14 C 1.0070(10) 0.1779(7) 0.7937(5) 0.045(2) Uani 1 1 d .
H14A H 0.9826 0.2170 0.7488 0.068 Uiso 1 1 calc R
H14B H 1.0916 0.1346 0.7890 0.068 Uiso 1 1 calc R
H14C H 1.0150 0.2314 0.8247 0.068 Uiso 1 1 calc R
C15 C 0.9232(11) 0.0413(9) 0.8882(5) 0.055(3) Uani 1 1 d .
H15A H 0.9048 0.0897 0.9231 0.082 Uiso 1 1 calc R
H15B H 1.0145 0.0090 0.8906 0.082 Uiso 1 1 calc R
H15C H 0.8631 -0.0176 0.8964 0.082 Uiso 1 1 calc R
C16 C -0.0283(11) 0.0058(9) 0.3800(5) 0.052(3) Uani 1 1 d .
H16A H -0.1198 -0.0118 0.3785 0.078 Uiso 1 1 calc R
H16B H -0.0212 0.0479 0.4175 0.078 Uiso 1 1 calc R
H16C H 0.0292 -0.0626 0.3874 0.078 Uiso 1 1 calc R
C17 C -0.0684(8) 0.0933(6) 0.2640(4) 0.0307(17) Uani 1 1 d .
H17 H -0.0394 0.1386 0.2235 0.037 Uiso 1 1 calc R
C18 C 0.1431(8) 0.1092(8) 0.3087(4) 0.043(2) Uani 1 1 d .
H18A H 0.1550 0.1549 0.2640 0.065 Uiso 1 1 calc R
H18B H 0.2089 0.0458 0.3123 0.065 Uiso 1 1 calc R
H18C H 0.1541 0.1529 0.3450 0.065 Uiso 1 1 calc R
C19 C 0.6482(11) 0.1463(8) 0.5067(4) 0.050(3) Uani 1 1 d .
H19A H 0.5724 0.1306 0.4829 0.075 Uiso 1 1 calc R
H19B H 0.7251 0.0974 0.4956 0.075 Uiso 1 1 calc R
H19C H 0.6673 0.2231 0.4921 0.075 Uiso 1 1 calc R
C20 C 0.5645(10) 0.0239(7) 0.6074(4) 0.042(2) Uani 1 1 d .
H20A H 0.5489 0.0188 0.6571 0.063 Uiso 1 1 calc R
H20B H 0.6273 -0.0370 0.5970 0.063 Uiso 1 1 calc R
H20C H 0.4811 0.0196 0.5864 0.063 Uiso 1 1 calc R
C21 C 0.6156(8) 0.2078(7) 0.6177(4) 0.0334(18) Uani 1 1 d .
H21 H 0.6397 0.2768 0.5941 0.040 Uiso 1 1 calc R
Co1 Co 0.49949(7) 0.54414(7) 0.74526(4) 0.01162(18) Uani 1 1 d .
Mo1 Mo 0.01790(5) 0.59883(4) 0.42365(2) 0.01094(13) Uani 1 1 d .
Mo2 Mo -0.03397(5) 0.34770(5) 0.40917(3) 0.01242(13) Uani 1 1 d .
Mo3 Mo 0.03215(5) 0.40268(4) 0.94201(2) 0.01061(13) Uani 1 1 d .
Mo4 Mo 0.19066(5) 0.73586(5) 0.94630(3) 0.01319(13) Uani 1 1 d .
Mo5 Mo -0.05900(5) 0.65437(5) 0.88009(3) 0.01215(13) Uani 1 1 d .
Mo6 Mo 0.22762(5) 0.25241(5) 0.49244(3) 0.01326(13) Uani 1 1 d .
Mo7 Mo 0.27517(5) 0.50521(5) 0.50580(3) 0.01190(13) Uani 1 1 d .
Mo8 Mo 0.28004(5) 0.48148(4) 1.00740(2) 0.01138(13) Uani 1 1 d .
N1 N 0.3145(5) 0.5380(5) 0.7804(3) 0.0148(11) Uani 1 1 d .
H1C H 0.3107 0.4968 0.8233 0.018 Uiso 1 1 calc R
H1D H 0.2772 0.6079 0.7837 0.018 Uiso 1 1 calc R
N2 N 0.4608(5) 0.4289(5) 0.6930(3) 0.0170(11) Uani 1 1 d .
H2C H 0.4635 0.4563 0.6470 0.020 Uiso 1 1 calc R
H2D H 0.5237 0.3706 0.7000 0.020 Uiso 1 1 calc R
N3 N 0.5592(5) 0.4335(5) 0.8212(3) 0.0164(11) Uani 1 1 d .
H3C H 0.5537 0.4643 0.8608 0.020 Uiso 1 1 calc R
H3D H 0.5057 0.3762 0.8274 0.020 Uiso 1 1 calc R
N4 N 0.6858(5) 0.5376(5) 0.7119(3) 0.0150(11) Uani 1 1 d .
H4C H 0.6981 0.4959 0.6770 0.018 Uiso 1 1 calc R
H4D H 0.7096 0.6074 0.6954 0.018 Uiso 1 1 calc R
N5 N 0.3852(6) 0.1634(5) 0.9721(3) 0.0255(13) Uani 1 1 d .
N6 N 0.5269(5) 0.6672(5) 0.7945(3) 0.0158(11) Uani 1 1 d .
H6C H 0.4591 0.6746 0.8268 0.019 Uiso 1 1 calc R
H6D H 0.6045 0.6525 0.8166 0.019 Uiso 1 1 calc R
N7 N 0.4505(5) 0.6617(4) 0.6697(3) 0.0138(10) Uani 1 1 d .
H7A H 0.5169 0.6652 0.6359 0.017 Uiso 1 1 calc R
H7B H 0.3751 0.6462 0.6513 0.017 Uiso 1 1 calc R
N8 N 0.9045(6) 0.1038(6) 0.8219(3) 0.0312(14) Uani 1 1 d .
N9 N 0.0112(6) 0.0706(5) 0.3160(3) 0.0301(14) Uani 1 1 d .
N10 N 0.6180(7) 0.1282(5) 0.5804(3) 0.0311(15) Uani 1 1 d .
O1 O -0.0851(4) 0.7208(4) 0.4184(2) 0.0147(9) Uani 1 1 d .
O2 O 0.1405(4) 0.6350(4) 0.4864(2) 0.0141(9) Uani 1 1 d .
O3 O 0.3703(4) 0.5620(4) 0.5570(2) 0.0180(10) Uani 1 1 d .
O4 O 0.3132(4) 0.3524(4) 0.5367(2) 0.0153(9) Uani 1 1 d .
O5 O 0.2863(4) 0.1273(4) 0.5323(2) 0.0176(9) Uani 1 1 d .
O6 O 0.3157(4) 0.2697(4) 0.4146(2) 0.0186(10) Uani 1 1 d .
O7 O 0.0625(4) 0.2263(4) 0.4599(2) 0.0142(9) Uani 1 1 d .
O8 O 0.3536(4) 0.5219(4) 0.4265(2) 0.0167(9) Uani 1 1 d .
O10 O 0.0658(4) 0.3684(4) 0.3365(2) 0.0163(9) Uani 1 1 d .
O11 O 0.1136(4) 0.6127(4) 0.3500(2) 0.0163(9) Uani 1 1 d .
O12 O -0.1663(4) 0.2877(4) 0.3862(2) 0.0182(10) Uani 1 1 d .
O13 O -0.1127(4) 0.5042(4) 0.4052(2) 0.0147(9) Uani 1 1 d .
O16 O 0.1279(4) 0.3881(4) 0.8703(2) 0.0138(9) Uani 1 1 d .
O17 O 0.3615(4) 0.4633(4) 0.9312(2) 0.0141(9) Uani 1 1 d .
O19 O -0.0535(4) 0.2831(4) 0.9593(2) 0.0179(10) Uani 1 1 d .
O20 O 0.1610(4) 0.3597(4) 1.0113(2) 0.0122(8) Uani 1 1 d .
O21 O 0.3849(4) 0.4238(4) 1.0694(2) 0.0151(9) Uani 1 1 d .
O22 O -0.1151(4) 0.5005(3) 0.9054(2) 0.0116(8) Uani 1 1 d .
O23 O 0.2934(4) 0.6343(4) 1.0095(2) 0.0152(9) Uani 1 1 d .
O24 O 0.0433(4) 0.6320(4) 0.8112(2) 0.0164(9) Uani 1 1 d .
O25 O 0.2781(4) 0.7138(4) 0.8719(2) 0.0169(9) Uani 1 1 d .
O26 O 0.2353(4) 0.8600(4) 0.9605(2) 0.0211(10) Uani 1 1 d .
O27 O 0.0204(4) 0.7717(4) 0.9091(2) 0.0158(9) Uani 1 1 d .
O29 O 0.4479(5) 0.2231(4) 0.8610(2) 0.0299(12) Uani 1 1 d .
O35 O -0.2010(4) 0.7191(4) 0.8457(2) 0.0158(9) Uani 1 1 d .
O41 O 0.6990(6) 0.0509(5) 0.8095(3) 0.0401(14) Uani 1 1 d .
O42 O 0.5863(5) 0.2046(4) 0.6792(2) 0.0285(11) Uani 1 1 d .
O44 O -0.1797(6) 0.0574(5) 0.2663(3) 0.0405(14) Uani 1 1 d .
O50 O 0.0994(4) 0.4372(4) 0.4691(2) 0.0132(9) Uani 1 1 d .
O51 O 0.0902(4) 0.5614(3) 0.9579(2) 0.0102(8) Uani 1 1 d .
O36 O 0.6862(8) 0.8770(7) 0.3026(4) 0.072(2) Uani 1 1 d D
H36A H 0.6882 0.9619 0.2521 0.086 Uiso 1 1 d D
H36B H 0.6130 0.8005 0.2996 0.086 Uiso 1 1 d D
H36C H 0.6247 0.9361 0.3305 0.086 Uiso 1 1 d D
O37 O 0.6413(5) 0.0341(5) 0.1717(3) 0.0346(13) Uani 1 1 d D
H37A H 0.6682 0.0646 0.1246 0.042 Uiso 1 1 d D
H37B H 0.7109 0.0345 0.2118 0.042 Uiso 1 1 d D
Cl1 Cl 0.5157(3) 0.8924(3) 0.22249(16) 0.0665(7) Uani 1 1 d .

loop_
_atom_site_aniso_label
_atom_site_aniso_U_11
_atom_site_aniso_U_22
_atom_site_aniso_U_33
_atom_site_aniso_U_23
_atom_site_aniso_U_13
_atom_site_aniso_U_12
C1 0.012(3) 0.026(4) 0.004(3) 0.006(2) 0.002(2) -0.005(2)
C2 0.018(3) 0.021(4) 0.011(3) -0.002(3) 0.001(2) -0.008(3)
C3 0.014(3) 0.030(4) 0.014(3) -0.004(3) 0.000(2) 0.005(3)
C4 0.012(3) 0.023(4) 0.014(3) -0.004(3) 0.000(2) 0.003(2)
C5 0.020(3) 0.025(4) 0.017(3) -0.001(3) -0.002(3) -0.003(3)
C6 0.023(3) 0.020(4) 0.014(3) -0.003(3) 0.001(2) -0.005(3)
C10 0.032(4) 0.034(5) 0.048(5) -0.019(4) 0.009(4) -0.013(3)
C11 0.036(4) 0.039(5) 0.032(4) 0.001(4) -0.003(3) 0.001(4)
C12 0.028(4) 0.028(4) 0.040(5) -0.005(4) 0.006(3) -0.005(3)
C13 0.045(5) 0.035(5) 0.030(4) -0.010(4) -0.006(4) 0.008(4)
C14 0.063(6) 0.032(5) 0.041(5) -0.005(4) -0.013(4) -0.003(4)
C15 0.071(7) 0.052(6) 0.043(5) -0.015(5) -0.016(5) 0.009(5)
C16 0.063(6) 0.051(6) 0.043(5) -0.001(5) 0.003(5) -0.029(5)
C17 0.039(4) 0.012(4) 0.042(4) -0.007(3) 0.003(3) -0.007(3)
C18 0.036(5) 0.061(6) 0.035(5) -0.012(4) 0.004(4) -0.013(4)
C19 0.086(7) 0.040(6) 0.024(4) -0.006(4) 0.023(4) -0.025(5)
C20 0.064(6) 0.030(5) 0.030(4) -0.005(4) 0.001(4) -0.004(4)
C21 0.042(5) 0.029(5) 0.029(4) -0.005(3) 0.012(3) -0.012(4)
Co1 0.0094(4) 0.0174(5) 0.0081(4) -0.0027(3) 0.0011(3) -0.0009(3)
Mo1 0.0086(2) 0.0158(3) 0.0083(2) -0.0019(2) 0.00147(18) -0.00116(19)
Mo2 0.0099(2) 0.0178(3) 0.0101(2) -0.0040(2) 0.00117(18) -0.0016(2)
Mo3 0.0089(2) 0.0148(3) 0.0086(2) -0.0035(2) 0.00182(18) -0.00210(19)
Mo4 0.0113(2) 0.0160(3) 0.0126(3) -0.0032(2) 0.00327(19) -0.0038(2)
Mo5 0.0105(2) 0.0166(3) 0.0089(2) -0.0008(2) 0.00102(18) -0.0017(2)
Mo6 0.0106(2) 0.0170(3) 0.0117(3) -0.0028(2) 0.00186(18) 0.0005(2)
Mo7 0.0078(2) 0.0186(3) 0.0098(2) -0.0043(2) 0.00107(18) -0.0013(2)
Mo8 0.0085(2) 0.0167(3) 0.0091(2) -0.0028(2) 0.00113(18) -0.0021(2)
N1 0.012(2) 0.021(3) 0.011(2) -0.004(2) 0.0014(19) -0.001(2)
N2 0.012(2) 0.028(3) 0.011(2) -0.003(2) 0.0019(19) -0.003(2)
N3 0.014(3) 0.023(3) 0.013(2) -0.004(2) 0.0023(19) -0.002(2)
N4 0.013(2) 0.021(3) 0.011(2) -0.005(2) -0.0017(19) 0.002(2)
N5 0.024(3) 0.023(3) 0.026(3) 0.000(3) 0.006(2) 0.001(2)
N6 0.012(2) 0.025(3) 0.011(2) -0.005(2) -0.0001(19) -0.001(2)
N7 0.013(2) 0.016(3) 0.013(2) -0.004(2) 0.0017(19) -0.004(2)
N8 0.035(4) 0.029(4) 0.030(3) -0.010(3) -0.004(3) 0.005(3)
N9 0.038(4) 0.022(3) 0.033(3) -0.012(3) -0.003(3) -0.003(3)
N10 0.040(4) 0.024(4) 0.032(3) -0.011(3) 0.006(3) -0.008(3)
O1 0.016(2) 0.013(2) 0.015(2) -0.0024(18) 0.0005(16) -0.0014(17)
O2 0.0099(19) 0.020(2) 0.013(2) -0.0046(18) 0.0015(16) -0.0014(17)
O3 0.012(2) 0.030(3) 0.012(2) -0.0042(19) -0.0006(16) -0.0016(18)
O4 0.014(2) 0.024(3) 0.0063(19) 0.0029(18) 0.0003(15) 0.0012(18)
O5 0.022(2) 0.011(2) 0.017(2) 0.0029(18) 0.0012(18) 0.0013(18)
O6 0.013(2) 0.032(3) 0.009(2) -0.0001(19) 0.0035(16) -0.0018(19)
O7 0.014(2) 0.014(2) 0.013(2) -0.0007(18) 0.0013(16) 0.0004(17)
O8 0.012(2) 0.026(3) 0.012(2) -0.0032(19) 0.0021(16) -0.0001(18)
O10 0.016(2) 0.024(3) 0.0072(19) 0.0022(18) 0.0019(16) -0.0031(18)
O11 0.015(2) 0.026(3) 0.0061(19) 0.0014(18) 0.0034(16) -0.0003(18)
O12 0.013(2) 0.026(3) 0.016(2) -0.006(2) 0.0012(17) -0.0032(18)
O13 0.0079(19) 0.024(3) 0.012(2) -0.0027(18) 0.0003(15) -0.0005(17)
O16 0.016(2) 0.011(2) 0.016(2) -0.0053(18) 0.0022(16) -0.0035(17)
O17 0.014(2) 0.017(2) 0.012(2) -0.0043(18) 0.0031(16) -0.0025(17)
O19 0.010(2) 0.030(3) 0.014(2) -0.0062(19) 0.0014(16) -0.0028(18)
O20 0.0096(19) 0.018(2) 0.0076(19) -0.0010(17) 0.0006(15) 0.0002(16)
O21 0.015(2) 0.016(2) 0.014(2) -0.0025(18) -0.0005(16) -0.0038(17)
O22 0.0112(19) 0.014(2) 0.0097(19) -0.0013(17) 0.0001(15) -0.0020(16)
O23 0.0093(19) 0.024(3) 0.013(2) -0.0039(18) 0.0017(16) -0.0048(17)
O24 0.017(2) 0.018(2) 0.014(2) -0.0033(18) 0.0021(17) -0.0017(18)
O25 0.015(2) 0.016(2) 0.018(2) -0.0002(19) 0.0050(17) -0.0021(18)
O26 0.019(2) 0.023(3) 0.021(2) -0.004(2) 0.0041(18) -0.0060(19)
O27 0.012(2) 0.020(2) 0.016(2) -0.0031(18) 0.0018(16) -0.0005(17)
O29 0.039(3) 0.030(3) 0.019(2) 0.000(2) 0.008(2) -0.005(2)
O35 0.014(2) 0.016(2) 0.015(2) 0.0000(18) 0.0015(16) -0.0005(17)
O41 0.034(3) 0.039(4) 0.046(3) -0.001(3) 0.000(3) -0.003(3)
O42 0.031(3) 0.034(3) 0.022(3) -0.008(2) -0.002(2) 0.002(2)
O44 0.034(3) 0.043(4) 0.046(3) -0.011(3) -0.007(3) -0.004(3)
O50 0.0100(19) 0.021(2) 0.0078(19) -0.0007(17) 0.0024(15) -0.0010(17)
O51 0.015(2) 0.006(2) 0.0099(19) -0.0009(16) 0.0010(15) -0.0029(15)
O36 0.067(5) 0.088(6) 0.063(5) 0.001(4) -0.016(4) -0.029(4)
O37 0.039(3) 0.039(3) 0.027(3) -0.004(2) 0.002(2) -0.011(3)
Cl1 0.0659(17) 0.0647(19) 0.0684(18) -0.0074(15) 0.0069(14) -0.0143(14)

loop_
_atom_type_symbol
_atom_type_description
_atom_type_scat_dispersion_real
_atom_type_scat_dispersion_imag
_atom_type_scat_source
C C 0.0033 0.0016 'International Tables Vol C Tables 4.2.6.8 and 6.1.1.4'
H H 0.0000 0.0000 'International Tables Vol C Tables 4.2.6.8 and 6.1.1.4'
O O 0.0106 0.0060 'International Tables Vol C Tables 4.2.6.8 and 6.1.1.4'
Mo Mo -1.6832 0.6857 'International Tables Vol C Tables 4.2.6.8 and 6.1.1.4'
Co Co 0.3494 0.9721 'International Tables Vol C Tables 4.2.6.8 and 6.1.1.4'
N N 0.0061 0.0033 'International Tables Vol C Tables 4.2.6.8 and 6.1.1.4'
Cl Cl 0.1484 0.1585 'International Tables Vol C Tables 4.2.6.8 and 6.1.1.4'

loop_
_geom_angle_atom_site_label_1
_geom_angle_atom_site_label_2
_geom_angle_atom_site_label_3
_geom_angle
_geom_angle_site_symmetry_1
_geom_angle_site_symmetry_3
N1 C1 C2 106.4(5) . .
N1 C1 H1A 110.5 . .
C2 C1 H1A 110.5 . .
N1 C1 H1B 110.5 . .
C2 C1 H1B 110.5 . .
H1A C1 H1B 108.6 . .
N2 C2 C1 107.7(5) . .
N2 C2 H2A 110.2 . .
C1 C2 H2A 110.2 . .
N2 C2 H2B 110.2 . .
C1 C2 H2B 110.2 . .
H2A C2 H2B 108.5 . .
N3 C3 C4 106.7(5) . .
N3 C3 H3A 110.4 . .
C4 C3 H3A 110.4 . .
N3 C3 H3B 110.4 . .
C4 C3 H3B 110.4 . .
H3A C3 H3B 108.6 . .
N4 C4 C3 106.5(5) . .
N4 C4 H4A 110.4 . .
C3 C4 H4A 110.4 . .
N4 C4 H4B 110.4 . .
C3 C4 H4B 110.4 . .
H4A C4 H4B 108.6 . .
N7 C5 C6 106.7(5) . .
N7 C5 H5A 110.4 . .
C6 C5 H5A 110.4 . .
N7 C5 H5B 110.4 . .
C6 C5 H5B 110.4 . .
H5A C5 H5B 108.6 . .
N6 C6 C5 106.5(5) . .
N6 C6 H6A 110.4 . .
C5 C6 H6A 110.4 . .
N6 C6 H6B 110.4 . .
C5 C6 H6B 110.4 . .
H6A C6 H6B 108.6 . .
N5 C10 H10A 109.5 . .
N5 C10 H10B 109.5 . .
H10A C10 H10B 109.5 . .
N5 C10 H10C 109.5 . .
H10A C10 H10C 109.5 . .
H10B C10 H10C 109.5 . .
N5 C11 H11A 109.5 . .
N5 C11 H11B 109.5 . .
H11A C11 H11B 109.5 . .
N5 C11 H11C 109.5 . .
H11A C11 H11C 109.5 . .
H11B C11 H11C 109.5 . .
O29 C12 N5 122.7(7) . .
O29 C12 H12 118.7 . .
N5 C12 H12 118.7 . .
O41 C13 N8 124.8(8) . .
O41 C13 H13 117.6 . .
N8 C13 H13 117.6 . .
N8 C14 H14A 109.5 . .
N8 C14 H14B 109.5 . .
H14A C14 H14B 109.5 . .
N8 C14 H14C 109.5 . .
H14A C14 H14C 109.5 . .
H14B C14 H14C 109.5 . .
N8 C15 H15A 109.5 . .
N8 C15 H15B 109.5 . .
H15A C15 H15B 109.5 . .
N8 C15 H15C 109.5 . .
H15A C15 H15C 109.5 . .
H15B C15 H15C 109.5 . .
N9 C16 H16A 109.5 . .
N9 C16 H16B 109.5 . .
H16A C16 H16B 109.5 . .
N9 C16 H16C 109.5 . .
H16A C16 H16C 109.5 . .
H16B C16 H16C 109.5 . .
O44 C17 N9 122.7(8) . .
O44 C17 H17 118.7 . .
N9 C17 H17 118.7 . .
N9 C18 H18A 109.5 . .
N9 C18 H18B 109.5 . .
H18A C18 H18B 109.5 . .
N9 C18 H18C 109.5 . .
H18A C18 H18C 109.5 . .
H18B C18 H18C 109.5 . .
N10 C19 H19A 109.5 . .
N10 C19 H19B 109.5 . .
H19A C19 H19B 109.5 . .
N10 C19 H19C 109.5 . .
H19A C19 H19C 109.5 . .
H19B C19 H19C 109.5 . .
N10 C20 H20A 109.5 . .
N10 C20 H20B 109.5 . .
H20A C20 H20B 109.5 . .
N10 C20 H20C 109.5 . .
H20A C20 H20C 109.5 . .
H20B C20 H20C 109.5 . .
O42 C21 N10 128.5(8) . .
O42 C21 H21 115.8 . .
N10 C21 H21 115.8 . .
N3 Co1 N2 91.3(2) . .
N3 Co1 N4 85.3(2) . .
N2 Co1 N4 92.1(2) . .
N3 Co1 N7 175.8(2) . .
N2 Co1 N7 91.9(2) . .
N4 Co1 N7 91.7(2) . .
N3 Co1 N1 91.3(2) . .
N2 Co1 N1 84.9(2) . .
N4 Co1 N1 175.5(2) . .
N7 Co1 N1 91.8(2) . .
N3 Co1 N6 92.5(2) . .
N2 Co1 N6 175.5(2) . .
N4 Co1 N6 90.6(2) . .
N7 Co1 N6 84.5(2) . .
N1 Co1 N6 92.6(2) . .
O11 Mo1 O1 104.7(2) . .
O11 Mo1 O13 102.9(2) . .
O1 Mo1 O13 97.14(19) . .
O11 Mo1 O2 99.89(19) . .
O1 Mo1 O2 97.67(19) . .
O13 Mo1 O2 148.64(18) . .
O11 Mo1 O50 98.65(19) . .
O1 Mo1 O50 156.68(17) . .
O13 Mo1 O50 77.72(17) . .
O2 Mo1 O50 77.75(17) . .
O11 Mo1 O50 173.73(18) . 2_566
O1 Mo1 O50 81.45(18) . 2_566
O13 Mo1 O50 77.43(16) . 2_566
O2 Mo1 O50 77.65(16) . 2_566
O50 Mo1 O50 75.23(17) . 2_566
O10 Mo2 O12 105.1(2) . .
O10 Mo2 O7 100.5(2) . .
O12 Mo2 O7 102.2(2) . .
O10 Mo2 O13 97.0(2) . .
O12 Mo2 O13 99.8(2) . .
O7 Mo2 O13 147.13(17) . .
O10 Mo2 O2 163.01(19) . 2_566
O12 Mo2 O2 89.83(18) . 2_566
O7 Mo2 O2 83.82(17) . 2_566
O13 Mo2 O2 72.05(16) . 2_566
O10 Mo2 O50 92.34(18) . .
O12 Mo2 O50 161.93(18) . .
O7 Mo2 O50 78.79(17) . .
O13 Mo2 O50 72.88(16) . .
O2 Mo2 O50 72.26(14) 2_566 .
O16 Mo3 O19 105.1(2) . .
O16 Mo3 O20 100.45(19) . .
O19 Mo3 O20 97.05(19) . .
O16 Mo3 O22 101.81(19) . .
O19 Mo3 O22 96.25(19) . .
O20 Mo3 O22 150.04(17) . .
O16 Mo3 O51 98.36(18) . .
O19 Mo3 O51 156.59(18) . .
O20 Mo3 O51 78.39(17) . .
O22 Mo3 O51 78.76(17) . .
O16 Mo3 O51 174.36(17) . 2_567
O19 Mo3 O51 80.56(17) . 2_567
O20 Mo3 O51 78.01(15) . 2_567
O22 Mo3 O51 77.87(16) . 2_567
O51 Mo3 O51 76.04(16) . 2_567
O26 Mo4 O25 103.8(2) . .
O26 Mo4 O23 102.3(2) . .
O25 Mo4 O23 98.6(2) . .
O26 Mo4 O27 103.3(2) . .
O25 Mo4 O27 97.8(2) . .
O23 Mo4 O27 145.16(18) . .
O26 Mo4 O19 93.10(19) . 2_567
O25 Mo4 O19 163.04(19) . 2_567
O23 Mo4 O19 77.86(17) . 2_567
O27 Mo4 O19 77.51(17) . 2_567
O26 Mo4 O51 163.07(18) . .
O25 Mo4 O51 93.07(18) . .
O23 Mo4 O51 73.98(16) . .
O27 Mo4 O51 74.64(17) . .
O19 Mo4 O51 69.99(15) 2_567 .
O24 Mo5 O35 104.8(2) . .
O24 Mo5 O27 100.4(2) . .
O35 Mo5 O27 102.6(2) . .
O24 Mo5 O22 97.71(19) . .
O35 Mo5 O22 99.65(19) . .
O27 Mo5 O22 146.51(18) . .
O24 Mo5 O20 163.23(18) . 2_567
O35 Mo5 O20 90.32(17) . 2_567
O27 Mo5 O20 82.99(16) . 2_567
O22 Mo5 O20 72.13(16) . 2_567
O24 Mo5 O51 92.93(18) . .
O35 Mo5 O51 161.86(17) . .
O27 Mo5 O51 77.55(17) . .
O22 Mo5 O51 73.59(15) . .
O20 Mo5 O51 71.63(14) 2_567 .
O5 Mo6 O6 104.7(2) . .
O5 Mo6 O7 104.3(2) . .
O6 Mo6 O7 97.95(19) . .
O5 Mo6 O4 102.8(2) . .
O6 Mo6 O4 98.5(2) . .
O7 Mo6 O4 143.39(18) . .
O5 Mo6 O1 92.28(19) . 2_566
O6 Mo6 O1 163.05(19) . 2_566
O7 Mo6 O1 77.44(16) . 2_566
O4 Mo6 O1 77.30(16) . 2_566
O5 Mo6 O50 161.71(18) . .
O6 Mo6 O50 93.60(18) . .
O7 Mo6 O50 73.62(16) . .
O4 Mo6 O50 72.92(16) . .
O1 Mo6 O50 69.46(14) 2_566 .
O8 Mo7 O3 105.7(2) . .
O8 Mo7 O4 102.4(2) . .
O3 Mo7 O4 101.1(2) . .
O8 Mo7 O2 95.91(19) . .
O3 Mo7 O2 97.5(2) . .
O4 Mo7 O2 149.09(17) . .
O8 Mo7 O50 93.42(18) . .
O3 Mo7 O50 160.07(18) . .
O4 Mo7 O50 79.78(17) . .
O2 Mo7 O50 74.41(17) . .
O8 Mo7 O13 162.86(17) . 2_566
O3 Mo7 O13 87.71(18) . 2_566
O4 Mo7 O13 85.02(17) . 2_566
O2 Mo7 O13 71.29(16) . 2_566
O50 Mo7 O13 72.48(15) . 2_566
O21 Mo8 O17 105.8(2) . .
O21 Mo8 O23 100.64(19) . .
O17 Mo8 O23 102.13(19) . .
O21 Mo8 O20 99.90(19) . .
O17 Mo8 O20 96.76(18) . .
O23 Mo8 O20 146.99(17) . .
O21 Mo8 O51 159.65(18) . .
O17 Mo8 O51 94.32(18) . .
O23 Mo8 O51 77.63(16) . .
O20 Mo8 O51 74.15(16) . .
O21 Mo8 O22 88.11(18) . 2_567
O17 Mo8 O22 163.40(17) . 2_567
O23 Mo8 O22 83.69(16) . 2_567
O20 Mo8 O22 71.45(15) . 2_567
O51 Mo8 O22 71.54(14) . 2_567
C1 N1 Co1 108.4(4) . .
C1 N1 H1C 110.0 . .
Co1 N1 H1C 110.0 . .
C1 N1 H1D 110.0 . .
Co1 N1 H1D 110.0 . .
H1C N1 H1D 108.4 . .
C2 N2 Co1 110.5(4) . .
C2 N2 H2C 109.6 . .
Co1 N2 H2C 109.6 . .
C2 N2 H2D 109.6 . .
Co1 N2 H2D 109.6 . .
H2C N2 H2D 108.1 . .
C3 N3 Co1 110.0(4) . .
C3 N3 H3C 109.7 . .
Co1 N3 H3C 109.7 . .
C3 N3 H3D 109.7 . .
Co1 N3 H3D 109.7 . .
H3C N3 H3D 108.2 . .
C4 N4 Co1 108.5(4) . .
C4 N4 H4C 110.0 . .
Co1 N4 H4C 110.0 . .
C4 N4 H4D 110.0 . .
Co1 N4 H4D 110.0 . .
H4C N4 H4D 108.4 . .
C12 N5 C10 124.2(7) . .
C12 N5 C11 120.0(7) . .
C10 N5 C11 115.8(6) . .
C6 N6 Co1 110.1(4) . .
C6 N6 H6C 109.6 . .
Co1 N6 H6C 109.6 . .
C6 N6 H6D 109.6 . .
Co1 N6 H6D 109.6 . .
H6C N6 H6D 108.2 . .
C5 N7 Co1 109.9(4) . .
C5 N7 H7A 109.7 . .
Co1 N7 H7A 109.7 . .
C5 N7 H7B 109.7 . .
Co1 N7 H7B 109.7 . .
H7A N7 H7B 108.2 . .
C13 N8 C15 123.3(8) . .
C13 N8 C14 119.4(7) . .
C15 N8 C14 117.0(7) . .
C17 N9 C16 121.7(7) . .
C17 N9 C18 120.1(7) . .
C16 N9 C18 118.2(7) . .
C21 N10 C20 121.2(7) . .
C21 N10 C19 122.1(7) . .
C20 N10 C19 115.5(6) . .
Mo1 O1 Mo6 118.9(2) . 2_566
Mo1 O2 Mo7 108.0(2) . .
Mo1 O2 Mo2 110.28(18) . 2_566
Mo7 O2 Mo2 104.89(18) . 2_566
Mo7 O4 Mo6 116.6(2) . .
Mo2 O7 Mo6 117.4(2) . .
Mo1 O13 Mo2 110.58(19) . .
Mo1 O13 Mo7 108.83(18) . 2_566
Mo2 O13 Mo7 103.93(18) . 2_566
Mo3 O19 Mo4 117.6(2) . 2_567
Mo3 O20 Mo8 108.6(2) . .
Mo3 O20 Mo5 110.64(18) . 2_567
Mo8 O20 Mo5 104.57(17) . 2_567
Mo3 O22 Mo5 109.62(19) . .
Mo3 O22 Mo8 109.63(18) . 2_567
Mo5 O22 Mo8 103.14(17) . 2_567
Mo8 O23 Mo4 116.4(2) . .
Mo5 O27 Mo4 116.3(2) . .
Mo1 O50 Mo7 92.91(17) . .
Mo1 O50 Mo2 92.61(15) . .
Mo7 O50 Mo2 163.0(2) . .
Mo1 O50 Mo1 104.77(17) . 2_566
Mo7 O50 Mo1 97.72(15) . 2_566
Mo2 O50 Mo1 96.39(15) . 2_566
Mo1 O50 Mo6 165.05(19) . .
Mo7 O50 Mo6 85.79(14) . .
Mo2 O50 Mo6 84.74(14) . .
Mo1 O50 Mo6 90.16(14) 2_566 .
Mo3 O51 Mo8 91.66(15) . .
Mo3 O51 Mo5 91.64(14) . .
Mo8 O51 Mo5 163.05(19) . .
Mo3 O51 Mo3 103.96(16) . 2_567
Mo8 O51 Mo3 98.35(15) . 2_567
Mo5 O51 Mo3 96.98(15) . 2_567
Mo3 O51 Mo4 164.1(2) . .
Mo8 O51 Mo4 86.70(13) . .
Mo5 O51 Mo4 85.60(13) . .
Mo3 O51 Mo4 91.87(13) 2_567 .
H36A O36 H36A 0.0 . .
H36A O36 H36B 119.5 . .
H36A O36 H36B 119.5 . .
H36A O36 H36C 83.9 . .
H36A O36 H36C 83.9 . .
H36B O36 H36C 104.9 . .
H37A O37 H37B 117.8 . .

loop_
_geom_bond_atom_site_label_1
_geom_bond_atom_site_label_2
_geom_bond_distance
_geom_bond_site_symmetry_2
C1 N1 1.492(8) .
C1 C2 1.493(9) .
C1 H1A 0.9900 .
C1 H1B 0.9900 .
C2 N2 1.486(7) .
C2 H2A 0.9900 .
C2 H2B 0.9900 .
C3 N3 1.492(8) .
C3 C4 1.505(9) .
C3 H3A 0.9900 .
C3 H3B 0.9900 .
C4 N4 1.483(8) .
C4 H4A 0.9900 .
C4 H4B 0.9900 .
C5 N7 1.487(9) .
C5 C6 1.507(9) .
C5 H5A 0.9900 .
C5 H5B 0.9900 .
C6 N6 1.479(9) .
C6 H6A 0.9900 .
C6 H6B 0.9900 .
C10 N5 1.434(9) .
C10 H10A 0.9800 .
C10 H10B 0.9800 .
C10 H10C 0.9800 .
C11 N5 1.472(10) .
C11 H11A 0.9800 .
C11 H11B 0.9800 .
C11 H11C 0.9800 .
C12 O29 1.279(10) .
C12 N5 1.318(9) .
C12 H12 0.9500 .
C13 O41 1.255(10) .
C13 N8 1.329(10) .
C13 H13 0.9500 .
C14 N8 1.477(11) .
C14 H14A 0.9800 .
C14 H14B 0.9800 .
C14 H14C 0.9800 .
C15 N8 1.431(12) .
C15 H15A 0.9800 .
C15 H15B 0.9800 .
C15 H15C 0.9800 .
C16 N9 1.444(11) .
C16 H16A 0.9800 .
C16 H16B 0.9800 .
C16 H16C 0.9800 .
C17 O44 1.250(9) .
C17 N9 1.333(10) .
C17 H17 0.9500 .
C18 N9 1.459(10) .
C18 H18A 0.9800 .
C18 H18B 0.9800 .
C18 H18C 0.9800 .
C19 N10 1.459(10) .
C19 H19A 0.9800 .
C19 H19B 0.9800 .
C19 H19C 0.9800 .
C20 N10 1.454(11) .
C20 H20A 0.9800 .
C20 H20B 0.9800 .
C20 H20C 0.9800 .
C21 O42 1.231(9) .
C21 N10 1.316(10) .
C21 H21 0.9500 .
Co1 N3 1.957(5) .
Co1 N2 1.965(5) .
Co1 N4 1.969(5) .
Co1 N7 1.971(5) .
Co1 N1 1.972(5) .
Co1 N6 1.975(5) .
Mo1 O11 1.697(4) .
Mo1 O1 1.748(4) .
Mo1 O13 1.936(4) .
Mo1 O2 1.945(4) .
Mo1 O50 2.172(4) .
Mo1 O50 2.370(4) 2_566
Mo2 O10 1.708(4) .
Mo2 O12 1.715(4) .
Mo2 O7 1.901(4) .
Mo2 O13 2.014(5) .
Mo2 O2 2.306(4) 2_566
Mo2 O50 2.317(4) .
Mo3 O16 1.695(4) .
Mo3 O19 1.758(5) .
Mo3 O20 1.942(4) .
Mo3 O22 1.944(4) .
Mo3 O51 2.169(4) .
Mo3 O51 2.353(4) 2_567
Mo4 O26 1.705(5) .
Mo4 O25 1.718(4) .
Mo4 O23 1.919(4) .
Mo4 O27 1.918(4) .
Mo4 O19 2.257(4) 2_567
Mo4 O51 2.438(4) .
Mo5 O24 1.706(4) .
Mo5 O35 1.717(4) .
Mo5 O27 1.900(4) .
Mo5 O22 2.010(4) .
Mo5 O20 2.318(4) 2_567
Mo5 O51 2.334(4) .
Mo6 O5 1.696(4) .
Mo6 O6 1.727(4) .
Mo6 O7 1.913(4) .
Mo6 O4 1.918(4) .
Mo6 O1 2.259(4) 2_566
Mo6 O50 2.515(4) .
Mo7 O8 1.709(4) .
Mo7 O3 1.712(4) .
Mo7 O4 1.901(5) .
Mo7 O2 2.018(4) .
Mo7 O50 2.253(4) .
Mo7 O13 2.337(4) 2_566
Mo8 O21 1.709(4) .
Mo8 O17 1.711(4) .
Mo8 O23 1.908(5) .
Mo8 O20 2.005(4) .
Mo8 O51 2.298(4) .
Mo8 O22 2.353(4) 2_567
N1 H1C 0.9200 .
N1 H1D 0.9200 .
N2 H2C 0.9200 .
N2 H2D 0.9200 .
N3 H3C 0.9200 .
N3 H3D 0.9200 .
N4 H4C 0.9200 .
N4 H4D 0.9200 .
N6 H6C 0.9200 .
N6 H6D 0.9200 .
N7 H7A 0.9200 .
N7 H7B 0.9200 .
O1 Mo6 2.259(4) 2_566
O2 Mo2 2.306(4) 2_566
O13 Mo7 2.337(4) 2_566
O19 Mo4 2.257(4) 2_567
O20 Mo5 2.318(4) 2_567
O22 Mo8 2.353(4) 2_567
O50 Mo1 2.370(4) 2_566
O51 Mo3 2.353(4) 2_567
O36 H36A 1.3322 .
O36 H36A 1.3322 .
O36 H36B 1.2653 .
O36 H36C 1.1080 .
O37 H37A 0.9829 .
O37 H37B 1.1000 .

loop_
_geom_torsion_atom_site_label_1
_geom_torsion_atom_site_label_2
_geom_torsion_atom_site_label_3
_geom_torsion_atom_site_label_4
_geom_torsion
_geom_torsion_site_symmetry_1
_geom_torsion_site_symmetry_4
N1 C1 C2 N2 -50.4(6) . .
N3 C3 C4 N4 -51.6(6) . .
N7 C5 C6 N6 -51.1(6) . .
C2 C1 N1 Co1 43.7(5) . .
N3 Co1 N1 C1 -111.3(4) . .
N2 Co1 N1 C1 -20.2(4) . .
N4 Co1 N1 C1 -69(3) . .
N7 Co1 N1 C1 71.6(4) . .
N6 Co1 N1 C1 156.1(4) . .
C1 C2 N2 Co1 34.2(6) . .
N3 Co1 N2 C2 83.4(4) . .
N4 Co1 N2 C2 168.8(4) . .
N7 Co1 N2 C2 -99.4(4) . .
N1 Co1 N2 C2 -7.8(4) . .
N6 Co1 N2 C2 -64(3) . .
C4 C3 N3 Co1 36.5(6) . .
N2 Co1 N3 C3 81.6(4) . .
N4 Co1 N3 C3 -10.4(4) . .
N7 Co1 N3 C3 -56(3) . .
N1 Co1 N3 C3 166.6(4) . .
N6 Co1 N3 C3 -100.8(4) . .
C3 C4 N4 Co1 43.0(6) . .
N3 Co1 N4 C4 -18.5(4) . .
N2 Co1 N4 C4 -109.6(4) . .
N7 Co1 N4 C4 158.4(4) . .
N1 Co1 N4 C4 -61(3) . .
N6 Co1 N4 C4 73.9(4) . .
O29 C12 N5 C10 -3.6(12) . .
O29 C12 N5 C11 178.4(7) . .
C5 C6 N6 Co1 39.8(6) . .
N3 Co1 N6 C6 162.3(4) . .
N2 Co1 N6 C6 -50(3) . .
N4 Co1 N6 C6 76.9(4) . .
N7 Co1 N6 C6 -14.7(4) . .
N1 Co1 N6 C6 -106.3(4) . .
C6 C5 N7 Co1 39.4(6) . .
N3 Co1 N7 C5 -59(3) . .
N2 Co1 N7 C5 163.2(4) . .
N4 Co1 N7 C5 -104.6(4) . .
N1 Co1 N7 C5 78.3(4) . .
N6 Co1 N7 C5 -14.2(4) . .
O41 C13 N8 C15 -2.3(13) . .
O41 C13 N8 C14 -175.8(8) . .
O44 C17 N9 C16 -2.3(12) . .
O44 C17 N9 C18 176.2(8) . .
O42 C21 N10 C20 9.5(14) . .
O42 C21 N10 C19 176.5(9) . .
O11 Mo1 O1 Mo6 -177.2(2) . 2_566
O13 Mo1 O1 Mo6 77.5(2) . 2_566
O2 Mo1 O1 Mo6 -74.8(2) . 2_566
O50 Mo1 O1 Mo6 2.0(6) . 2_566
O50 Mo1 O1 Mo6 1.4(2) 2_566 2_566
O11 Mo1 O2 Mo7 -75.0(2) . .
O1 Mo1 O2 Mo7 178.6(2) . .
O13 Mo1 O2 Mo7 61.1(4) . .
O50 Mo1 O2 Mo7 21.84(18) . .
O50 Mo1 O2 Mo7 99.2(2) 2_566 .
O11 Mo1 O2 Mo2 170.9(2) . 2_566
O1 Mo1 O2 Mo2 64.5(2) . 2_566
O13 Mo1 O2 Mo2 -53.0(4) . 2_566
O50 Mo1 O2 Mo2 -92.3(2) . 2_566
O50 Mo1 O2 Mo2 -14.95(18) 2_566 2_566
O8 Mo7 O2 Mo1 70.6(2) . .
O3 Mo7 O2 Mo1 177.3(2) . .
O4 Mo7 O2 Mo1 -55.8(4) . .
O50 Mo7 O2 Mo1 -21.34(17) . .
O13 Mo7 O2 Mo1 -97.7(2) 2_566 .
O8 Mo7 O2 Mo2 -171.79(19) . 2_566
O3 Mo7 O2 Mo2 -65.1(2) . 2_566
O4 Mo7 O2 Mo2 61.8(4) . 2_566
O50 Mo7 O2 Mo2 96.29(18) . 2_566
O13 Mo7 O2 Mo2 19.92(15) 2_566 2_566
O8 Mo7 O4 Mo6 -70.5(3) . .
O3 Mo7 O4 Mo6 -179.5(2) . .
O2 Mo7 O4 Mo6 54.4(4) . .
O50 Mo7 O4 Mo6 20.8(2) . .
O13 Mo7 O4 Mo6 93.8(2) 2_566 .
O5 Mo6 O4 Mo7 179.3(2) . .
O6 Mo6 O4 Mo7 72.1(3) . .
O7 Mo6 O4 Mo7 -43.8(4) . .
O1 Mo6 O4 Mo7 -91.2(2) 2_566 .
O50 Mo6 O4 Mo7 -19.08(19) . .
O10 Mo2 O7 Mo6 68.4(3) . .
O12 Mo2 O7 Mo6 176.5(2) . .
O13 Mo2 O7 Mo6 -52.6(4) . .
O2 Mo2 O7 Mo6 -95.0(2) 2_566 .
O50 Mo2 O7 Mo6 -21.9(2) . .
O5 Mo6 O7 Mo2 -178.3(2) . .
O6 Mo6 O7 Mo2 -70.9(3) . .
O4 Mo6 O7 Mo2 45.2(4) . .
O1 Mo6 O7 Mo2 92.5(2) 2_566 .
O50 Mo6 O7 Mo2 20.6(2) . .
O11 Mo1 O13 Mo2 74.8(2) . .
O1 Mo1 O13 Mo2 -178.3(2) . .
O2 Mo1 O13 Mo2 -60.6(4) . .
O50 Mo1 O13 Mo2 -21.38(19) . .
O50 Mo1 O13 Mo2 -98.7(2) 2_566 .
O11 Mo1 O13 Mo7 -171.6(2) . 2_566
O1 Mo1 O13 Mo7 -64.7(2) . 2_566
O2 Mo1 O13 Mo7 52.9(4) . 2_566
O50 Mo1 O13 Mo7 92.18(19) . 2_566
O50 Mo1 O13 Mo7 14.81(17) 2_566 2_566
O10 Mo2 O13 Mo1 -69.8(2) . .
O12 Mo2 O13 Mo1 -176.5(2) . .
O7 Mo2 O13 Mo1 52.1(4) . .
O2 Mo2 O13 Mo1 96.8(2) 2_566 .
O50 Mo2 O13 Mo1 20.46(18) . .
O10 Mo2 O13 Mo7 173.52(18) . 2_566
O12 Mo2 O13 Mo7 66.8(2) . 2_566
O7 Mo2 O13 Mo7 -64.5(3) . 2_566
O2 Mo2 O13 Mo7 -19.79(14) 2_566 2_566
O50 Mo2 O13 Mo7 -96.18(17) . 2_566
O16 Mo3 O19 Mo4 178.2(2) . 2_567
O20 Mo3 O19 Mo4 75.4(2) . 2_567
O22 Mo3 O19 Mo4 -77.7(2) . 2_567
O51 Mo3 O19 Mo4 -1.7(6) . 2_567
O51 Mo3 O19 Mo4 -1.2(2) 2_567 2_567
O16 Mo3 O20 Mo8 73.7(2) . .
O19 Mo3 O20 Mo8 -179.5(2) . .
O22 Mo3 O20 Mo8 -63.7(4) . .
O51 Mo3 O20 Mo8 -22.76(18) . .
O51 Mo3 O20 Mo8 -100.75(19) 2_567 .
O16 Mo3 O20 Mo5 -172.0(2) . 2_567
O19 Mo3 O20 Mo5 -65.3(2) . 2_567
O22 Mo3 O20 Mo5 50.5(4) . 2_567
O51 Mo3 O20 Mo5 91.5(2) . 2_567
O51 Mo3 O20 Mo5 13.48(17) 2_567 2_567
O21 Mo8 O20 Mo3 -178.1(2) . .
O17 Mo8 O20 Mo3 -70.8(2) . .
O23 Mo8 O20 Mo3 54.1(4) . .
O51 Mo8 O20 Mo3 21.83(17) . .
O22 Mo8 O20 Mo3 97.2(2) 2_567 .
O21 Mo8 O20 Mo5 63.7(2) . 2_567
O17 Mo8 O20 Mo5 171.10(19) . 2_567
O23 Mo8 O20 Mo5 -64.1(3) . 2_567
O51 Mo8 O20 Mo5 -96.31(17) . 2_567
O22 Mo8 O20 Mo5 -20.91(15) 2_567 2_567
O16 Mo3 O22 Mo5 -74.6(2) . .
O19 Mo3 O22 Mo5 178.6(2) . .
O20 Mo3 O22 Mo5 62.6(4) . .
O51 Mo3 O22 Mo5 21.71(18) . .
O51 Mo3 O22 Mo5 99.65(19) 2_567 .
O16 Mo3 O22 Mo8 172.86(19) . 2_567
O19 Mo3 O22 Mo8 66.0(2) . 2_567
O20 Mo3 O22 Mo8 -49.9(4) . 2_567
O51 Mo3 O22 Mo8 -90.83(18) . 2_567
O51 Mo3 O22 Mo8 -12.89(16) 2_567 2_567
O24 Mo5 O22 Mo3 70.2(2) . .
O35 Mo5 O22 Mo3 176.7(2) . .
O27 Mo5 O22 Mo3 -52.1(4) . .
O20 Mo5 O22 Mo3 -96.1(2) 2_567 .
O51 Mo5 O22 Mo3 -20.58(17) . .
O24 Mo5 O22 Mo8 -173.07(18) . 2_567
O35 Mo5 O22 Mo8 -66.6(2) . 2_567
O27 Mo5 O22 Mo8 64.6(3) . 2_567
O20 Mo5 O22 Mo8 20.63(14) 2_567 2_567
O51 Mo5 O22 Mo8 96.13(17) . 2_567
O21 Mo8 O23 Mo4 179.7(2) . .
O17 Mo8 O23 Mo4 70.8(3) . .
O20 Mo8 O23 Mo4 -52.7(4) . .
O51 Mo8 O23 Mo4 -21.0(2) . .
O22 Mo8 O23 Mo4 -93.5(2) 2_567 .
O26 Mo4 O23 Mo8 -176.9(2) . .
O25 Mo4 O23 Mo8 -70.6(3) . .
O27 Mo4 O23 Mo8 46.6(4) . .
O19 Mo4 O23 Mo8 92.5(2) 2_567 .
O51 Mo4 O23 Mo8 20.12(19) . .
O24 Mo5 O27 Mo4 -68.4(3) . .
O35 Mo5 O27 Mo4 -176.3(2) . .
O22 Mo5 O27 Mo4 53.2(4) . .
O20 Mo5 O27 Mo4 94.9(2) 2_567 .
O51 Mo5 O27 Mo4 22.3(2) . .
O26 Mo4 O27 Mo5 175.8(2) . .
O25 Mo4 O27 Mo5 69.5(3) . .
O23 Mo4 O27 Mo5 -48.0(4) . .
O19 Mo4 O27 Mo5 -93.9(2) 2_567 .
O51 Mo4 O27 Mo5 -21.6(2) . .
O11 Mo1 O50 Mo7 79.82(19) . .
O1 Mo1 O50 Mo7 -99.4(4) . .
O13 Mo1 O50 Mo7 -178.80(17) . .
O2 Mo1 O50 Mo7 -18.50(15) . .
O50 Mo1 O50 Mo7 -98.77(18) 2_566 .
O11 Mo1 O50 Mo2 -84.09(18) . .
O1 Mo1 O50 Mo2 96.7(4) . .
O13 Mo1 O50 Mo2 17.28(15) . .
O2 Mo1 O50 Mo2 177.58(17) . .
O50 Mo1 O50 Mo2 97.31(17) 2_566 .
O11 Mo1 O50 Mo1 178.59(19) . 2_566
O1 Mo1 O50 Mo1 -0.6(5) . 2_566
O13 Mo1 O50 Mo1 -80.03(18) . 2_566
O2 Mo1 O50 Mo1 80.27(18) . 2_566
O50 Mo1 O50 Mo1 0.0 2_566 2_566
O11 Mo1 O50 Mo6 -4.7(8) . .
O1 Mo1 O50 Mo6 176.1(6) . .
O13 Mo1 O50 Mo6 96.6(8) . .
O2 Mo1 O50 Mo6 -103.1(8) . .
O50 Mo1 O50 Mo6 176.7(9) 2_566 .
O8 Mo7 O50 Mo1 -77.12(19) . .
O3 Mo7 O50 Mo1 86.4(6) . .
O4 Mo7 O50 Mo1 -179.11(17) . .
O2 Mo7 O50 Mo1 18.07(15) . .
O13 Mo7 O50 Mo1 92.93(17) 2_566 .
O8 Mo7 O50 Mo2 31.7(7) . .
O3 Mo7 O50 Mo2 -164.8(6) . .
O4 Mo7 O50 Mo2 -70.3(7) . .
O2 Mo7 O50 Mo2 126.9(7) . .
O13 Mo7 O50 Mo2 -158.3(8) 2_566 .
O8 Mo7 O50 Mo1 177.55(19) . 2_566
O3 Mo7 O50 Mo1 -18.9(6) . 2_566
O4 Mo7 O50 Mo1 75.56(17) . 2_566
O2 Mo7 O50 Mo1 -87.27(17) . 2_566
O13 Mo7 O50 Mo1 -12.40(15) 2_566 2_566
O8 Mo7 O50 Mo6 87.96(18) . .
O3 Mo7 O50 Mo6 -108.5(6) . .
O4 Mo7 O50 Mo6 -14.03(14) . .
O2 Mo7 O50 Mo6 -176.85(16) . .
O13 Mo7 O50 Mo6 -101.99(15) 2_566 .
O10 Mo2 O50 Mo1 79.62(19) . .
O12 Mo2 O50 Mo1 -85.1(6) . .
O7 Mo2 O50 Mo1 179.89(18) . .
O13 Mo2 O50 Mo1 -16.97(15) . .
O2 Mo2 O50 Mo1 -93.08(16) 2_566 .
O10 Mo2 O50 Mo7 -29.2(7) . .
O12 Mo2 O50 Mo7 166.0(6) . .
O7 Mo2 O50 Mo7 71.0(7) . .
O13 Mo2 O50 Mo7 -125.8(7) . .
O2 Mo2 O50 Mo7 158.1(8) 2_566 .
O10 Mo2 O50 Mo1 -175.20(19) . 2_566
O12 Mo2 O50 Mo1 20.1(7) . 2_566
O7 Mo2 O50 Mo1 -74.92(17) . 2_566
O13 Mo2 O50 Mo1 88.21(17) . 2_566
O2 Mo2 O50 Mo1 12.10(14) 2_566 2_566
O10 Mo2 O50 Mo6 -85.63(17) . .
O12 Mo2 O50 Mo6 109.6(6) . .
O7 Mo2 O50 Mo6 14.64(14) . .
O13 Mo2 O50 Mo6 177.78(16) . .
O2 Mo2 O50 Mo6 101.67(15) 2_566 .
O5 Mo6 O50 Mo1 178.9(7) . .
O6 Mo6 O50 Mo1 2.0(8) . .
O7 Mo6 O50 Mo1 -95.3(8) . .
O4 Mo6 O50 Mo1 99.8(8) . .
O1 Mo6 O50 Mo1 -177.7(8) 2_566 .
O5 Mo6 O50 Mo7 93.4(6) . .
O6 Mo6 O50 Mo7 -83.51(18) . .
O7 Mo6 O50 Mo7 179.25(17) . .
O4 Mo6 O50 Mo7 14.32(14) . .
O1 Mo6 O50 Mo7 96.83(15) 2_566 .
O5 Mo6 O50 Mo2 -100.8(6) . .
O6 Mo6 O50 Mo2 82.35(17) . .
O7 Mo6 O50 Mo2 -14.89(14) . .
O4 Mo6 O50 Mo2 -179.81(17) . .
O1 Mo6 O50 Mo2 -97.31(15) 2_566 .
O5 Mo6 O50 Mo1 -4.4(6) . 2_566
O6 Mo6 O50 Mo1 178.76(17) . 2_566
O7 Mo6 O50 Mo1 81.52(16) . 2_566
O4 Mo6 O50 Mo1 -83.41(16) . 2_566
O1 Mo6 O50 Mo1 -0.90(13) 2_566 2_566
O16 Mo3 O51 Mo8 -80.37(18) . .
O19 Mo3 O51 Mo8 99.5(4) . .
O20 Mo3 O51 Mo8 18.66(14) . .
O22 Mo3 O51 Mo8 179.16(17) . .
O51 Mo3 O51 Mo8 99.03(18) 2_567 .
O16 Mo3 O51 Mo5 83.00(18) . .
O19 Mo3 O51 Mo5 -97.1(4) . .
O20 Mo3 O51 Mo5 -177.96(17) . .
O22 Mo3 O51 Mo5 -17.47(15) . .
O51 Mo3 O51 Mo5 -97.60(18) 2_567 .
O16 Mo3 O51 Mo3 -179.40(18) . 2_567
O19 Mo3 O51 Mo3 0.5(5) . 2_567
O20 Mo3 O51 Mo3 -80.36(17) . 2_567
O22 Mo3 O51 Mo3 80.13(18) . 2_567
O51 Mo3 O51 Mo3 0.0 2_567 2_567
O16 Mo3 O51 Mo4 3.4(8) . .
O19 Mo3 O51 Mo4 -176.7(6) . .
O20 Mo3 O51 Mo4 102.4(7) . .
O22 Mo3 O51 Mo4 -97.1(7) . .
O51 Mo3 O51 Mo4 -177.2(8) 2_567 .
O21 Mo8 O51 Mo3 -93.8(5) . .
O17 Mo8 O51 Mo3 77.41(18) . .
O23 Mo8 O51 Mo3 178.90(18) . .
O20 Mo8 O51 Mo3 -18.41(14) . .
O22 Mo8 O51 Mo3 -93.70(16) 2_567 .
O21 Mo8 O51 Mo5 165.0(6) . .
O17 Mo8 O51 Mo5 -23.7(7) . .
O23 Mo8 O51 Mo5 77.8(7) . .
O20 Mo8 O51 Mo5 -119.5(7) . .
O22 Mo8 O51 Mo5 165.2(7) 2_567 .
O21 Mo8 O51 Mo3 10.5(6) . 2_567
O17 Mo8 O51 Mo3 -178.22(18) . 2_567
O23 Mo8 O51 Mo3 -76.73(17) . 2_567
O20 Mo8 O51 Mo3 85.97(16) . 2_567
O22 Mo8 O51 Mo3 10.67(13) 2_567 2_567
O21 Mo8 O51 Mo4 101.9(5) . .
O17 Mo8 O51 Mo4 -86.81(17) . .
O23 Mo8 O51 Mo4 14.68(14) . .
O20 Mo8 O51 Mo4 177.37(16) . .
O22 Mo8 O51 Mo4 102.08(15) 2_567 .
O24 Mo5 O51 Mo3 -79.91(19) . .
O35 Mo5 O51 Mo3 87.5(6) . .
O27 Mo5 O51 Mo3 -179.93(18) . .
O22 Mo5 O51 Mo3 17.26(15) . .
O20 Mo5 O51 Mo3 93.41(16) 2_567 .
O24 Mo5 O51 Mo8 21.2(7) . .
O35 Mo5 O51 Mo8 -171.3(6) . .
O27 Mo5 O51 Mo8 -78.8(7) . .
O22 Mo5 O51 Mo8 118.4(7) . .
O20 Mo5 O51 Mo8 -165.4(7) 2_567 .
O24 Mo5 O51 Mo3 175.80(18) . 2_567
O35 Mo5 O51 Mo3 -16.8(6) . 2_567
O27 Mo5 O51 Mo3 75.79(16) . 2_567
O22 Mo5 O51 Mo3 -87.02(16) . 2_567
O20 Mo5 O51 Mo3 -10.87(14) 2_567 2_567
O24 Mo5 O51 Mo4 84.45(17) . .
O35 Mo5 O51 Mo4 -108.1(6) . .
O27 Mo5 O51 Mo4 -15.56(14) . .
O22 Mo5 O51 Mo4 -178.37(16) . .
O20 Mo5 O51 Mo4 -102.22(15) 2_567 .
O26 Mo4 O51 Mo3 -178.8(7) . .
O25 Mo4 O51 Mo3 -1.2(7) . .
O23 Mo4 O51 Mo3 -99.3(7) . .
O27 Mo4 O51 Mo3 96.0(7) . .
O19 Mo4 O51 Mo3 178.1(8) 2_567 .
O26 Mo4 O51 Mo8 -94.3(6) . .
O25 Mo4 O51 Mo8 83.21(18) . .
O23 Mo4 O51 Mo8 -14.84(15) . .
O27 Mo4 O51 Mo8 -179.51(17) . .
O19 Mo4 O51 Mo8 -97.47(16) 2_567 .
O26 Mo4 O51 Mo5 100.8(6) . .
O25 Mo4 O51 Mo5 -81.68(18) . .
O23 Mo4 O51 Mo5 -179.72(17) . .
O27 Mo4 O51 Mo5 15.61(15) . .
O19 Mo4 O51 Mo5 97.64(16) 2_567 .
O26 Mo4 O51 Mo3 3.9(7) . 2_567
O25 Mo4 O51 Mo3 -178.53(17) . 2_567
O23 Mo4 O51 Mo3 83.42(16) . 2_567
O27 Mo4 O51 Mo3 -81.25(17) . 2_567
O19 Mo4 O51 Mo3 0.78(13) 2_567 2_567
